data_4088222
loop_
_publ_author_name
'Xiong, Zichang'
'Li, Xiaoyan'
'Zhang, Shumiao'
'Shi, Yaomin'
'Sun, Hongjian'

_publ_section_title
;
 Synthesis and Reactivity of N-Heterocyclic PSiP Pincer Iron and Cobalt
 Complexes and Catalytic Application of Cobalt Hydride in Kumada Coupling
 Reactions
;
_journal_issue 3
_journal_name_full Organometallics
_journal_page_first 357
_journal_paper_doi 10.1021/acs.organomet.5b00937
_journal_volume 35
_journal_year 2016
_chemical_formula_sum 'C39 H49 Co N2 P4 Si'
_chemical_formula_weight 756.70
_space_group_IT_number 2
_space_group_name_Hall '-P 1'
_space_group_name_H-M_alt 'P -1'
_symmetry_cell_setting triclinic
_symmetry_space_group_name_H-M 'P -1'
_atom_sites_solution_hydrogens geom
_atom_sites_solution_primary direct
_atom_sites_solution_secondary difmap
_audit_creation_method SHELXL-97
_cell_angle_alpha 81.770(3)
_cell_angle_beta 86.790(3)
_cell_angle_gamma 88.505(3)
_cell_formula_units_Z 4
_cell_length_a 10.1868(3)
_cell_length_b 17.4456(6)
_cell_length_c 21.5534(8)
_cell_measurement_reflns_used 11368
_cell_measurement_temperature 150(2)
_cell_measurement_theta_max 26.16
_cell_measurement_theta_min 2.19
_cell_volume 3784.3(2)
_computing_cell_refinement 'Bruker XSCANS'
_computing_data_collection 'Bruker XSCANS'
_computing_data_reduction 'Bruker SHELXTL'
_computing_molecular_graphics 'Bruker SHELXTL'
_computing_publication_material 'Bruker SHELXTL'
_computing_structure_refinement 'SHELXL-97 (Sheldrick, 1997)'
_computing_structure_solution 'SHELXS-97 (Sheldrick, 1990)'
_diffrn_ambient_temperature 150(2)
_diffrn_measured_fraction_theta_full 0.971
_diffrn_measured_fraction_theta_max 0.971
_diffrn_measurement_device_type 'Bruker P4'
_diffrn_measurement_method '\w scans'
_diffrn_radiation_monochromator graphite
_diffrn_radiation_source 'fine-focus sealed tube'
_diffrn_radiation_type MoK\a
_diffrn_radiation_wavelength 0.71073
_diffrn_reflns_av_R_equivalents 0.0283
_diffrn_reflns_av_sigmaI/netI 0.0382
_diffrn_reflns_limit_h_max 11
_diffrn_reflns_limit_h_min -13
_diffrn_reflns_limit_k_max 23
_diffrn_reflns_limit_k_min -23
_diffrn_reflns_limit_l_max 29
_diffrn_reflns_limit_l_min -29
_diffrn_reflns_number 38325
_diffrn_reflns_theta_full 29.24
_diffrn_reflns_theta_max 29.24
_diffrn_reflns_theta_min 1.62
_exptl_absorpt_coefficient_mu 0.685
_exptl_absorpt_correction_type none
_exptl_crystal_colour red
_exptl_crystal_density_diffrn 1.328
_exptl_crystal_density_method 'not measured'
_exptl_crystal_description block
_exptl_crystal_F_000 1592
_exptl_crystal_size_max 0.22
_exptl_crystal_size_mid 0.20
_exptl_crystal_size_min 0.18
_refine_diff_density_max 0.535
_refine_diff_density_min -0.529
_refine_diff_density_rms 0.062
_refine_ls_extinction_method none
_refine_ls_goodness_of_fit_ref 1.000
_refine_ls_hydrogen_treatment mixed
_refine_ls_matrix_type full
_refine_ls_number_parameters 848
_refine_ls_number_reflns 19957
_refine_ls_number_restraints 0
_refine_ls_restrained_S_all 1.000
_refine_ls_R_factor_all 0.0501
_refine_ls_R_factor_gt 0.0350
_refine_ls_shift/su_max 0.002
_refine_ls_shift/su_mean 0.000
_refine_ls_structure_factor_coef Fsqd
_refine_ls_weighting_details 'calc w=1/[\s^2^(Fo^2^)+(0.0569P)^2^+0.0000P] where P=(Fo^2^+2Fc^2^)/3'
_refine_ls_weighting_scheme calc
_refine_ls_wR_factor_gt 0.0896
_refine_ls_wR_factor_ref 0.0942
_reflns_number_gt 14846
_reflns_number_total 19957
_reflns_threshold_expression >2sigma(I)
_cod_data_source_file om5b00937_si_002.cif
_cod_data_source_block complex_3
_cod_depositor_comments
;
The following automatic conversions were performed:

data item '_symmetry_cell_setting' value 'Triclinic' was changed to
'triclinic' in accordance with the
/home/saulius/struct/COD-crude-data/automatic-downloads/DataCite-retrospective/ACS/depositions/lib/dictionaries/cif_core.dic
dictionary named 'cif_core.dic' version 2.4.2 last updated on
2011-04-26.

Automatic conversion script
Id: cif_fix_values 6909 2019-04-08 15:41:33Z antanas 
;
_cod_original_sg_symbol_H-M P-1
_cod_database_code 4088222

loop_
_symmetry_equiv_pos_as_xyz
'x, y, z'
'-x, -y, -z'

loop_
_atom_site_label
_atom_site_type_symbol
_atom_site_fract_x
_atom_site_fract_y
_atom_site_fract_z
_atom_site_U_iso_or_equiv
_atom_site_adp_type
_atom_site_occupancy
_atom_site_symmetry_multiplicity
_atom_site_calc_flag
_atom_site_refinement_flags
Co1 Co 0.12065(2) 0.293341(12) 0.263230(11) 0.02143(5) Uani 1 1 d .
Co2 Co 0.58667(2) 0.804809(12) 0.240393(11) 0.02020(5) Uani 1 1 d .
Si1 Si 0.23811(5) 0.20231(3) 0.21858(2) 0.02287(9) Uani 1 1 d .
Si2 Si 0.37737(5) 0.81699(3) 0.28091(2) 0.02174(9) Uani 1 1 d .
P1 P -0.01431(5) 0.37173(3) 0.30973(2) 0.02774(10) Uani 1 1 d .
P2 P 0.30553(5) 0.34608(3) 0.28143(2) 0.02798(10) Uani 1 1 d .
P3 P 0.04474(4) 0.18437(2) 0.31381(2) 0.02144(9) Uani 1 1 d .
P4 P 0.08008(5) 0.33433(3) 0.16560(2) 0.02421(9) Uani 1 1 d .
P5 P 0.79057(4) 0.77093(3) 0.21265(2) 0.02498(9) Uani 1 1 d .
P6 P 0.60186(5) 0.92710(2) 0.19475(2) 0.02469(9) Uani 1 1 d .
P8 P 0.48044(4) 0.73625(2) 0.18320(2) 0.02220(9) Uani 1 1 d .
P7 P 0.62477(4) 0.78039(3) 0.34063(2) 0.02322(9) Uani 1 1 d .
N1 N 0.25359(16) 0.22311(9) 0.13434(7) 0.0269(3) Uani 1 1 d .
N2 N 0.14023(15) 0.11923(8) 0.21651(7) 0.0243(3) Uani 1 1 d .
N3 N 0.36665(15) 0.79530(9) 0.36519(7) 0.0254(3) Uani 1 1 d .
N4 N 0.28414(15) 0.73369(8) 0.27322(7) 0.0245(3) Uani 1 1 d .
C1 C 0.12737(18) 0.10758(10) 0.15407(8) 0.0254(3) Uani 1 1 d .
C2 C 0.0532(2) 0.05059(11) 0.13450(9) 0.0316(4) Uani 1 1 d .
H2A H 0.0090 0.0135 0.1645 0.038 Uiso 1 1 calc R
C3 C 0.0440(2) 0.04819(12) 0.07050(10) 0.0367(4) Uani 1 1 d .
H3A H -0.0079 0.0098 0.0570 0.044 Uiso 1 1 calc R
C4 C 0.1096(2) 0.10109(12) 0.02654(10) 0.0371(4) Uani 1 1 d .
H4A H 0.1044 0.0979 -0.0169 0.045 Uiso 1 1 calc R
C5 C 0.1833(2) 0.15916(12) 0.04536(9) 0.0331(4) Uani 1 1 d .
H5A H 0.2281 0.1955 0.0149 0.040 Uiso 1 1 calc R
C6 C 0.19091(18) 0.16341(10) 0.10907(9) 0.0263(3) Uani 1 1 d .
C7 C 0.02515(18) 0.11103(10) 0.25954(8) 0.0246(3) Uani 1 1 d .
H7A H 0.0216 0.0581 0.2832 0.029 Uiso 1 1 calc R
H7B H -0.0563 0.1216 0.2365 0.029 Uiso 1 1 calc R
C8 C 0.40031(18) 0.15860(11) 0.24611(10) 0.0309(4) Uani 1 1 d .
H8A H 0.3841 0.1189 0.2826 0.046 Uiso 1 1 calc R
H8B H 0.4547 0.1993 0.2578 0.046 Uiso 1 1 calc R
H8C H 0.4462 0.1350 0.2122 0.046 Uiso 1 1 calc R
C9 C 0.15655(17) 0.13087(10) 0.37067(8) 0.0245(3) Uani 1 1 d .
C10 C 0.20710(18) 0.17041(11) 0.41569(9) 0.0281(4) Uani 1 1 d .
H10A H 0.1846 0.2236 0.4158 0.034 Uiso 1 1 calc R
C11 C 0.2892(2) 0.13388(12) 0.46015(10) 0.0339(4) Uani 1 1 d .
H11A H 0.3201 0.1614 0.4912 0.041 Uiso 1 1 calc R
C12 C 0.3265(2) 0.05696(13) 0.45930(11) 0.0377(4) Uani 1 1 d .
H12A H 0.3834 0.0318 0.4896 0.045 Uiso 1 1 calc R
C13 C 0.2806(2) 0.01710(12) 0.41416(11) 0.0366(4) Uani 1 1 d .
H13A H 0.3071 -0.0353 0.4131 0.044 Uiso 1 1 calc R
C14 C 0.19545(19) 0.05348(11) 0.37031(10) 0.0306(4) Uani 1 1 d .
H14A H 0.1635 0.0254 0.3398 0.037 Uiso 1 1 calc R
C15 C -0.11138(17) 0.16695(9) 0.36272(8) 0.0232(3) Uani 1 1 d .
C16 C -0.22776(18) 0.14942(10) 0.33647(9) 0.0264(3) Uani 1 1 d .
H16A H -0.2277 0.1467 0.2928 0.032 Uiso 1 1 calc R
C17 C -0.34329(19) 0.13591(11) 0.37350(10) 0.0313(4) Uani 1 1 d .
H17A H -0.4210 0.1233 0.3551 0.038 Uiso 1 1 calc R
C18 C -0.34557(19) 0.14073(11) 0.43733(10) 0.0315(4) Uani 1 1 d .
H18A H -0.4249 0.1323 0.4625 0.038 Uiso 1 1 calc R
C19 C -0.23143(19) 0.15787(11) 0.46402(9) 0.0299(4) Uani 1 1 d .
H19A H -0.2324 0.1611 0.5077 0.036 Uiso 1 1 calc R
C20 C -0.11556(18) 0.17038(10) 0.42735(8) 0.0259(3) Uani 1 1 d .
H20A H -0.0377 0.1815 0.4464 0.031 Uiso 1 1 calc R
C21 C 0.07278(19) 0.43866(10) 0.13339(9) 0.0277(4) Uani 1 1 d .
C22 C -0.0432(2) 0.47785(12) 0.11588(11) 0.0364(4) Uani 1 1 d .
H22A H -0.1222 0.4497 0.1172 0.044 Uiso 1 1 calc R
C23 C -0.0456(2) 0.55761(12) 0.09646(12) 0.0421(5) Uani 1 1 d .
H23A H -0.1260 0.5834 0.0854 0.051 Uiso 1 1 calc R
C24 C 0.0686(2) 0.59898(12) 0.09335(11) 0.0393(5) Uani 1 1 d .
H24A H 0.0672 0.6533 0.0803 0.047 Uiso 1 1 calc R
C25 C 0.1852(2) 0.56104(11) 0.10934(11) 0.0376(4) Uani 1 1 d .
H25A H 0.2643 0.5893 0.1066 0.045 Uiso 1 1 calc R
C26 C 0.1873(2) 0.48181(11) 0.12934(10) 0.0336(4) Uani 1 1 d .
H26A H 0.2680 0.4565 0.1405 0.040 Uiso 1 1 calc R
C27 C -0.06984(19) 0.30026(11) 0.13351(9) 0.0299(4) Uani 1 1 d .
C28 C -0.16370(19) 0.26323(11) 0.17547(9) 0.0299(4) Uani 1 1 d .
H28A H -0.1490 0.2559 0.2191 0.036 Uiso 1 1 calc R
C29 C -0.2792(2) 0.23650(13) 0.15503(11) 0.0381(4) Uani 1 1 d .
H29A H -0.3422 0.2111 0.1846 0.046 Uiso 1 1 calc R
C30 C -0.3021(2) 0.24692(16) 0.09221(12) 0.0499(6) Uani 1 1 d .
H30A H -0.3805 0.2286 0.0781 0.060 Uiso 1 1 calc R
C31 C -0.2099(3) 0.28439(19) 0.04950(12) 0.0599(7) Uani 1 1 d .
H31A H -0.2256 0.2920 0.0060 0.072 Uiso 1 1 calc R
C32 C -0.0944(2) 0.31091(16) 0.06994(10) 0.0472(6) Uani 1 1 d .
H32A H -0.0318 0.3365 0.0403 0.057 Uiso 1 1 calc R
C33 C -0.1933(2) 0.35677(12) 0.31544(13) 0.0430(5) Uani 1 1 d .
H33A H -0.2240 0.3533 0.2737 0.064 Uiso 1 1 calc R
H33B H -0.2379 0.4004 0.3323 0.064 Uiso 1 1 calc R
H33C H -0.2131 0.3086 0.3434 0.064 Uiso 1 1 calc R
C34 C -0.0234(2) 0.47606(11) 0.27969(11) 0.0373(4) Uani 1 1 d .
H34A H -0.0372 0.4830 0.2346 0.056 Uiso 1 1 calc R
H34B H 0.0590 0.5004 0.2869 0.056 Uiso 1 1 calc R
H34C H -0.0968 0.5002 0.3016 0.056 Uiso 1 1 calc R
C35 C 0.0110(3) 0.37560(12) 0.39285(10) 0.0412(5) Uani 1 1 d .
H35A H 0.1043 0.3836 0.3982 0.062 Uiso 1 1 calc R
H35B H -0.0164 0.3268 0.4179 0.062 Uiso 1 1 calc R
H35C H -0.0413 0.4185 0.4068 0.062 Uiso 1 1 calc R
C36 C 0.4420(2) 0.35121(12) 0.22009(11) 0.0371(4) Uani 1 1 d .
H36A H 0.4077 0.3702 0.1790 0.056 Uiso 1 1 calc R
H36B H 0.4815 0.2995 0.2193 0.056 Uiso 1 1 calc R
H36C H 0.5089 0.3866 0.2296 0.056 Uiso 1 1 calc R
C37 C 0.3998(2) 0.30946(13) 0.35067(11) 0.0403(5) Uani 1 1 d .
H37A H 0.4089 0.2530 0.3543 0.060 Uiso 1 1 calc R
H37B H 0.3533 0.3236 0.3886 0.060 Uiso 1 1 calc R
H37C H 0.4872 0.3324 0.3459 0.060 Uiso 1 1 calc R
C38 C 0.3099(2) 0.44980(11) 0.29074(12) 0.0411(5) Uani 1 1 d .
H38A H 0.2630 0.4807 0.2570 0.062 Uiso 1 1 calc R
H38B H 0.4015 0.4663 0.2887 0.062 Uiso 1 1 calc R
H38C H 0.2676 0.4574 0.3314 0.062 Uiso 1 1 calc R
C39 C 0.21298(19) 0.30241(10) 0.10984(9) 0.0287(4) Uani 1 1 d .
H39A H 0.1791 0.3040 0.0675 0.034 Uiso 1 1 calc R
H39B H 0.2889 0.3373 0.1067 0.034 Uiso 1 1 calc R
C40 C 0.24736(17) 0.69467(10) 0.33344(9) 0.0257(3) Uani 1 1 d .
C41 C 0.1710(2) 0.62884(11) 0.34507(10) 0.0331(4) Uani 1 1 d .
H41A H 0.1348 0.6088 0.3112 0.040 Uiso 1 1 calc R
C42 C 0.1476(2) 0.59230(12) 0.40620(11) 0.0400(5) Uani 1 1 d .
H42A H 0.0942 0.5478 0.4142 0.048 Uiso 1 1 calc R
C43 C 0.2024(2) 0.62100(12) 0.45541(10) 0.0395(5) Uani 1 1 d .
H43A H 0.1878 0.5952 0.4970 0.047 Uiso 1 1 calc R
C44 C 0.2786(2) 0.68729(12) 0.44460(10) 0.0336(4) Uani 1 1 d .
H44A H 0.3164 0.7061 0.4787 0.040 Uiso 1 1 calc R
C45 C 0.29919(18) 0.72568(10) 0.38398(9) 0.0261(3) Uani 1 1 d .
C46 C 0.25752(19) 0.90097(10) 0.26663(10) 0.0299(4) Uani 1 1 d .
H46A H 0.3019 0.9492 0.2701 0.045 Uiso 1 1 calc R
H46B H 0.1836 0.8937 0.2979 0.045 Uiso 1 1 calc R
H46C H 0.2247 0.9036 0.2245 0.045 Uiso 1 1 calc R
C47 C 0.33461(18) 0.68581(10) 0.22684(9) 0.0259(3) Uani 1 1 d .
H47A H 0.2660 0.6792 0.1974 0.031 Uiso 1 1 calc R
H47B H 0.3613 0.6340 0.2478 0.031 Uiso 1 1 calc R
C48 C 0.53740(18) 0.65251(10) 0.14220(9) 0.0266(4) Uani 1 1 d .
C49 C 0.5277(2) 0.65043(12) 0.07798(10) 0.0359(4) Uani 1 1 d .
H49A H 0.4954 0.6947 0.0520 0.043 Uiso 1 1 calc R
C50 C 0.5651(2) 0.58385(15) 0.05170(12) 0.0471(6) Uani 1 1 d .
H50A H 0.5587 0.5837 0.0079 0.057 Uiso 1 1 calc R
C51 C 0.6108(2) 0.51863(13) 0.08819(13) 0.0445(6) Uani 1 1 d .
H51A H 0.6347 0.4734 0.0701 0.053 Uiso 1 1 calc R
C52 C 0.6216(2) 0.51984(11) 0.15194(12) 0.0390(5) Uani 1 1 d .
H52A H 0.6537 0.4753 0.1776 0.047 Uiso 1 1 calc R
C53 C 0.5858(2) 0.58577(11) 0.17827(10) 0.0327(4) Uani 1 1 d .
H53A H 0.5943 0.5856 0.2219 0.039 Uiso 1 1 calc R
C54 C 0.4011(2) 0.79638(10) 0.11753(9) 0.0287(4) Uani 1 1 d .
C55 C 0.2660(2) 0.81222(13) 0.11885(10) 0.0383(5) Uani 1 1 d .
H55A H 0.2109 0.7882 0.1527 0.046 Uiso 1 1 calc R
C56 C 0.2117(3) 0.86274(17) 0.07098(13) 0.0586(7) Uani 1 1 d .
H56A H 0.1197 0.8734 0.0726 0.070 Uiso 1 1 calc R
C57 C 0.2892(3) 0.89735(17) 0.02155(13) 0.0629(8) Uani 1 1 d .
H57A H 0.2509 0.9315 -0.0112 0.075 Uiso 1 1 calc R
C58 C 0.4231(3) 0.88270(14) 0.01912(11) 0.0496(6) Uani 1 1 d .
H58A H 0.4770 0.9066 -0.0153 0.059 Uiso 1 1 calc R
C59 C 0.4789(2) 0.83277(11) 0.06721(9) 0.0357(4) Uani 1 1 d .
H59A H 0.5712 0.8234 0.0657 0.043 Uiso 1 1 calc R
C60 C 0.76618(18) 0.82265(11) 0.37304(8) 0.0265(3) Uani 1 1 d .
C61 C 0.8813(2) 0.78102(12) 0.38935(10) 0.0345(4) Uani 1 1 d .
H61A H 0.8881 0.7275 0.3853 0.041 Uiso 1 1 calc R
C62 C 0.9860(2) 0.81709(14) 0.41142(10) 0.0394(5) Uani 1 1 d .
H62A H 1.0634 0.7880 0.4227 0.047 Uiso 1 1 calc R
C63 C 0.9780(2) 0.89514(14) 0.41697(10) 0.0388(5) Uani 1 1 d .
H63A H 1.0496 0.9195 0.4321 0.047 Uiso 1 1 calc R
C64 C 0.8655(2) 0.93779(12) 0.40045(10) 0.0359(4) Uani 1 1 d .
H64A H 0.8600 0.9915 0.4039 0.043 Uiso 1 1 calc R
C65 C 0.76043(19) 0.90158(11) 0.37877(9) 0.0299(4) Uani 1 1 d .
H65A H 0.6834 0.9310 0.3676 0.036 Uiso 1 1 calc R
C66 C 0.63362(19) 0.67853(11) 0.38015(9) 0.0291(4) Uani 1 1 d .
C67 C 0.5898(2) 0.62082(11) 0.34916(10) 0.0359(4) Uani 1 1 d .
H67A H 0.5634 0.6336 0.3073 0.043 Uiso 1 1 calc R
C68 C 0.5835(3) 0.54431(13) 0.37800(13) 0.0476(6) Uani 1 1 d .
H68A H 0.5538 0.5054 0.3557 0.057 Uiso 1 1 calc R
C69 C 0.6204(3) 0.52492(13) 0.43884(13) 0.0507(6) Uani 1 1 d .
H69A H 0.6163 0.4727 0.4586 0.061 Uiso 1 1 calc R
C70 C 0.6634(3) 0.58155(14) 0.47090(12) 0.0537(6) Uani 1 1 d .
H70A H 0.6890 0.5683 0.5128 0.064 Uiso 1 1 calc R
C71 C 0.6693(3) 0.65784(13) 0.44213(10) 0.0431(5) Uani 1 1 d .
H71A H 0.6980 0.6966 0.4648 0.052 Uiso 1 1 calc R
C72 C 0.48615(18) 0.81142(11) 0.39417(9) 0.0282(4) Uani 1 1 d .
H72A H 0.4896 0.7816 0.4368 0.034 Uiso 1 1 calc R
H72B H 0.4913 0.8673 0.3974 0.034 Uiso 1 1 calc R
C73 C 0.8285(2) 0.76210(12) 0.12940(9) 0.0333(4) Uani 1 1 d .
H73A H 0.7990 0.8093 0.1031 0.050 Uiso 1 1 calc R
H73B H 0.7831 0.7174 0.1186 0.050 Uiso 1 1 calc R
H73C H 0.9236 0.7550 0.1222 0.050 Uiso 1 1 calc R
C74 C 0.92846(19) 0.83177(12) 0.22773(10) 0.0331(4) Uani 1 1 d .
H74A H 0.9209 0.8414 0.2715 0.050 Uiso 1 1 calc R
H74B H 0.9253 0.8812 0.1997 0.050 Uiso 1 1 calc R
H74C H 1.0121 0.8049 0.2199 0.050 Uiso 1 1 calc R
C75 C 0.8571(2) 0.67591(11) 0.24628(11) 0.0345(4) Uani 1 1 d .
H75A H 0.8454 0.6699 0.2921 0.052 Uiso 1 1 calc R
H75B H 0.9510 0.6724 0.2341 0.052 Uiso 1 1 calc R
H75C H 0.8105 0.6348 0.2305 0.052 Uiso 1 1 calc R
C76 C 0.7199(2) 0.95271(11) 0.12696(10) 0.0363(4) Uani 1 1 d .
H76A H 0.7065 0.9193 0.0950 0.055 Uiso 1 1 calc R
H76B H 0.8098 0.9454 0.1409 0.055 Uiso 1 1 calc R
H76C H 0.7056 1.0070 0.1090 0.055 Uiso 1 1 calc R
C77 C 0.6552(2) 0.99901(10) 0.24245(10) 0.0347(4) Uani 1 1 d .
H77A H 0.6021 0.9945 0.2821 0.052 Uiso 1 1 calc R
H77B H 0.6439 1.0512 0.2194 0.052 Uiso 1 1 calc R
H77C H 0.7481 0.9896 0.2512 0.052 Uiso 1 1 calc R
C78 C 0.4621(2) 0.98339(11) 0.15926(10) 0.0328(4) Uani 1 1 d .
H78A H 0.4199 0.9531 0.1312 0.049 Uiso 1 1 calc R
H78B H 0.4940 1.0319 0.1352 0.049 Uiso 1 1 calc R
H78C H 0.3982 0.9950 0.1925 0.049 Uiso 1 1 calc R

loop_
_atom_site_aniso_label
_atom_site_aniso_U_11
_atom_site_aniso_U_22
_atom_site_aniso_U_33
_atom_site_aniso_U_23
_atom_site_aniso_U_13
_atom_site_aniso_U_12
Co1 0.02157(11) 0.02005(10) 0.02309(11) -0.00410(8) -0.00139(9) -0.00223(8)
Co2 0.02044(11) 0.01990(10) 0.02023(11) -0.00264(8) -0.00123(8) -0.00075(8)
Si1 0.0221(2) 0.0229(2) 0.0241(2) -0.00508(17) -0.00055(18) -0.00228(17)
Si2 0.0214(2) 0.0218(2) 0.0223(2) -0.00373(17) -0.00137(17) -0.00028(17)
P1 0.0293(2) 0.0230(2) 0.0313(2) -0.00640(18) 0.00117(19) -0.00048(17)
P2 0.0251(2) 0.0252(2) 0.0346(3) -0.00540(18) -0.00472(19) -0.00522(17)
P3 0.0226(2) 0.02160(19) 0.0204(2) -0.00347(15) -0.00178(16) -0.00285(15)
P4 0.0252(2) 0.0233(2) 0.0236(2) -0.00101(16) -0.00106(17) -0.00396(16)
P5 0.0226(2) 0.0252(2) 0.0270(2) -0.00395(17) 0.00145(17) -0.00102(16)
P6 0.0291(2) 0.02082(19) 0.0238(2) -0.00172(16) -0.00144(17) -0.00225(17)
P8 0.0239(2) 0.02244(19) 0.0206(2) -0.00409(16) -0.00165(16) -0.00157(16)
P7 0.0227(2) 0.0259(2) 0.0214(2) -0.00383(16) -0.00310(16) 0.00028(16)
N1 0.0288(8) 0.0266(7) 0.0257(7) -0.0054(6) 0.0024(6) -0.0042(6)
N2 0.0271(7) 0.0243(7) 0.0221(7) -0.0048(5) -0.0013(6) -0.0037(6)
N3 0.0235(7) 0.0300(7) 0.0231(7) -0.0047(6) -0.0011(6) -0.0019(6)
N4 0.0255(7) 0.0240(7) 0.0244(7) -0.0048(6) -0.0004(6) -0.0012(6)
C1 0.0276(9) 0.0259(8) 0.0231(8) -0.0056(6) 0.0007(7) -0.0002(7)
C2 0.0382(10) 0.0300(9) 0.0271(9) -0.0059(7) 0.0007(8) -0.0077(8)
C3 0.0450(12) 0.0383(10) 0.0293(10) -0.0119(8) -0.0010(9) -0.0120(9)
C4 0.0461(12) 0.0432(11) 0.0240(9) -0.0119(8) 0.0012(8) -0.0060(9)
C5 0.0377(10) 0.0361(10) 0.0254(9) -0.0059(8) 0.0053(8) -0.0062(8)
C6 0.0264(9) 0.0272(8) 0.0262(9) -0.0073(7) 0.0016(7) -0.0023(7)
C7 0.0279(9) 0.0238(7) 0.0226(8) -0.0048(6) -0.0006(7) -0.0053(6)
C8 0.0246(9) 0.0301(9) 0.0387(10) -0.0072(8) -0.0035(8) 0.0012(7)
C9 0.0225(8) 0.0272(8) 0.0232(8) -0.0014(6) -0.0010(6) -0.0010(6)
C10 0.0265(9) 0.0316(9) 0.0266(9) -0.0042(7) -0.0032(7) -0.0025(7)
C11 0.0287(9) 0.0433(10) 0.0290(10) -0.0005(8) -0.0058(8) -0.0053(8)
C12 0.0272(10) 0.0444(11) 0.0379(11) 0.0079(9) -0.0056(8) 0.0000(8)
C13 0.0308(10) 0.0317(9) 0.0442(12) 0.0039(8) -0.0011(9) 0.0050(8)
C14 0.0306(9) 0.0279(8) 0.0332(10) -0.0048(7) -0.0004(8) 0.0013(7)
C15 0.0253(8) 0.0209(7) 0.0231(8) -0.0016(6) -0.0011(7) -0.0026(6)
C16 0.0268(9) 0.0282(8) 0.0246(8) -0.0034(7) -0.0040(7) -0.0022(7)
C17 0.0235(9) 0.0351(9) 0.0360(10) -0.0054(8) -0.0051(8) -0.0035(7)
C18 0.0242(9) 0.0360(9) 0.0333(10) -0.0028(8) 0.0034(7) -0.0017(7)
C19 0.0294(9) 0.0345(9) 0.0257(9) -0.0044(7) -0.0002(7) -0.0012(7)
C20 0.0251(8) 0.0295(8) 0.0233(8) -0.0039(7) -0.0019(7) -0.0030(7)
C21 0.0321(9) 0.0265(8) 0.0237(8) -0.0005(7) -0.0016(7) -0.0021(7)
C22 0.0302(10) 0.0325(9) 0.0435(12) 0.0048(8) -0.0012(9) -0.0023(8)
C23 0.0374(11) 0.0346(10) 0.0507(13) 0.0055(9) -0.0029(10) 0.0054(9)
C24 0.0506(13) 0.0265(9) 0.0380(11) 0.0026(8) 0.0042(10) -0.0012(9)
C25 0.0414(11) 0.0294(9) 0.0411(11) -0.0022(8) 0.0016(9) -0.0097(8)
C26 0.0327(10) 0.0302(9) 0.0377(11) -0.0027(8) -0.0044(8) -0.0043(8)
C27 0.0298(9) 0.0318(9) 0.0284(9) -0.0029(7) -0.0035(7) -0.0070(7)
C28 0.0295(9) 0.0296(9) 0.0302(9) -0.0019(7) -0.0014(8) -0.0039(7)
C29 0.0309(10) 0.0405(11) 0.0424(12) -0.0034(9) -0.0002(9) -0.0093(8)
C30 0.0377(12) 0.0667(15) 0.0481(14) -0.0117(12) -0.0088(10) -0.0198(11)
C31 0.0540(15) 0.094(2) 0.0329(12) -0.0064(13) -0.0099(11) -0.0295(15)
C32 0.0428(12) 0.0713(16) 0.0272(10) -0.0011(10) -0.0041(9) -0.0230(11)
C33 0.0294(10) 0.0333(10) 0.0669(16) -0.0126(10) 0.0049(10) 0.0022(8)
C34 0.0453(12) 0.0246(8) 0.0423(12) -0.0068(8) -0.0004(9) 0.0026(8)
C35 0.0561(14) 0.0344(10) 0.0335(11) -0.0088(8) 0.0030(10) 0.0027(9)
C36 0.0262(9) 0.0356(10) 0.0485(12) -0.0017(9) -0.0004(9) -0.0071(8)
C37 0.0312(10) 0.0444(11) 0.0456(12) -0.0014(9) -0.0124(9) -0.0089(9)
C38 0.0419(12) 0.0291(9) 0.0547(14) -0.0112(9) -0.0068(10) -0.0103(8)
C39 0.0319(9) 0.0275(8) 0.0261(9) -0.0030(7) 0.0031(7) -0.0060(7)
C40 0.0234(8) 0.0252(8) 0.0276(9) -0.0025(7) 0.0020(7) 0.0016(6)
C41 0.0323(10) 0.0297(9) 0.0374(11) -0.0058(8) 0.0036(8) -0.0053(8)
C42 0.0435(12) 0.0302(9) 0.0435(12) 0.0003(8) 0.0108(10) -0.0074(9)
C43 0.0453(12) 0.0366(10) 0.0325(10) 0.0043(8) 0.0095(9) 0.0018(9)
C44 0.0362(10) 0.0359(10) 0.0275(9) -0.0025(8) 0.0015(8) 0.0044(8)
C45 0.0234(8) 0.0270(8) 0.0271(9) -0.0033(7) 0.0022(7) 0.0023(7)
C46 0.0278(9) 0.0275(8) 0.0341(10) -0.0046(7) -0.0010(8) 0.0048(7)
C47 0.0249(8) 0.0273(8) 0.0267(9) -0.0073(7) -0.0016(7) -0.0034(7)
C48 0.0239(8) 0.0265(8) 0.0304(9) -0.0084(7) 0.0017(7) -0.0052(7)
C49 0.0386(11) 0.0394(10) 0.0328(10) -0.0149(8) -0.0047(8) 0.0013(8)
C50 0.0460(13) 0.0563(14) 0.0460(13) -0.0304(11) -0.0055(11) 0.0027(11)
C51 0.0359(11) 0.0394(11) 0.0643(16) -0.0292(11) 0.0016(11) -0.0021(9)
C52 0.0338(10) 0.0260(9) 0.0563(14) -0.0066(9) 0.0082(10) -0.0019(8)
C53 0.0321(10) 0.0285(9) 0.0368(10) -0.0049(8) 0.0059(8) -0.0008(7)
C54 0.0376(10) 0.0268(8) 0.0226(8) -0.0047(7) -0.0061(7) 0.0012(7)
C55 0.0381(11) 0.0461(11) 0.0307(10) -0.0037(9) -0.0089(9) 0.0081(9)
C56 0.0565(16) 0.0731(17) 0.0434(14) 0.0022(12) -0.0163(12) 0.0243(13)
C57 0.085(2) 0.0622(16) 0.0380(13) 0.0060(12) -0.0197(14) 0.0194(15)
C58 0.0776(19) 0.0443(12) 0.0252(10) 0.0025(9) -0.0057(11) -0.0040(12)
C59 0.0509(12) 0.0327(9) 0.0238(9) -0.0031(7) -0.0036(9) -0.0050(9)
C60 0.0256(8) 0.0340(9) 0.0204(8) -0.0044(7) -0.0038(7) -0.0010(7)
C61 0.0296(10) 0.0423(10) 0.0333(10) -0.0099(8) -0.0073(8) 0.0062(8)
C62 0.0244(9) 0.0591(13) 0.0356(11) -0.0086(10) -0.0077(8) 0.0045(9)
C63 0.0295(10) 0.0551(12) 0.0319(10) -0.0020(9) -0.0078(8) -0.0125(9)
C64 0.0380(11) 0.0359(10) 0.0331(10) 0.0003(8) -0.0057(8) -0.0099(8)
C65 0.0301(9) 0.0331(9) 0.0261(9) -0.0002(7) -0.0067(7) -0.0017(7)
C66 0.0311(9) 0.0286(8) 0.0269(9) -0.0014(7) -0.0034(7) 0.0011(7)
C67 0.0406(11) 0.0311(9) 0.0360(11) -0.0010(8) -0.0118(9) -0.0019(8)
C68 0.0561(15) 0.0308(10) 0.0565(15) -0.0007(10) -0.0205(12) -0.0053(10)
C69 0.0559(15) 0.0342(11) 0.0580(15) 0.0115(10) -0.0140(12) -0.0025(10)
C70 0.0754(18) 0.0466(13) 0.0362(12) 0.0095(10) -0.0162(12) -0.0018(12)
C71 0.0617(15) 0.0375(11) 0.0300(10) -0.0003(8) -0.0112(10) -0.0035(10)
C72 0.0269(9) 0.0353(9) 0.0235(8) -0.0079(7) -0.0022(7) -0.0003(7)
C73 0.0328(10) 0.0364(10) 0.0310(10) -0.0086(8) 0.0071(8) -0.0038(8)
C74 0.0248(9) 0.0365(10) 0.0380(11) -0.0058(8) 0.0009(8) -0.0052(7)
C75 0.0284(9) 0.0319(9) 0.0422(11) -0.0038(8) -0.0010(8) 0.0054(7)
C76 0.0409(11) 0.0298(9) 0.0354(10) 0.0034(8) 0.0062(9) -0.0057(8)
C77 0.0477(12) 0.0226(8) 0.0348(10) -0.0041(7) -0.0110(9) -0.0019(8)
C78 0.0408(11) 0.0257(8) 0.0312(10) -0.0002(7) -0.0061(8) 0.0021(8)

loop_
_atom_type_symbol
_atom_type_description
_atom_type_scat_dispersion_real
_atom_type_scat_dispersion_imag
_atom_type_scat_source
C C 0.0033 0.0016 'International Tables Vol C Tables 4.2.6.8 and 6.1.1.4'
H H 0.0000 0.0000 'International Tables Vol C Tables 4.2.6.8 and 6.1.1.4'
N N 0.0061 0.0033 'International Tables Vol C Tables 4.2.6.8 and 6.1.1.4'
Si Si 0.0817 0.0704 'International Tables Vol C Tables 4.2.6.8 and 6.1.1.4'
P P 0.1023 0.0942 'International Tables Vol C Tables 4.2.6.8 and 6.1.1.4'
Co Co 0.3494 0.9721 'International Tables Vol C Tables 4.2.6.8 and 6.1.1.4'

loop_
_geom_angle_atom_site_label_1
_geom_angle_atom_site_label_2
_geom_angle_atom_site_label_3
_geom_angle
P4 Co1 P3 122.671(19)
P4 Co1 P2 106.84(2)
P3 Co1 P2 124.97(2)
P4 Co1 P1 99.22(2)
P3 Co1 P1 96.99(2)
P2 Co1 P1 97.31(2)
P4 Co1 Si1 81.879(19)
P3 Co1 Si1 76.578(18)
P2 Co1 Si1 89.140(19)
P1 Co1 Si1 172.79(2)
P8 Co2 P7 129.17(2)
P8 Co2 P5 98.947(19)
P7 Co2 P5 92.012(19)
P8 Co2 P6 110.905(19)
P7 Co2 P6 117.275(19)
P5 Co2 P6 95.317(19)
P8 Co2 Si2 79.029(18)
P7 Co2 Si2 81.157(19)
P5 Co2 Si2 168.91(2)
P6 Co2 Si2 95.578(19)
N2 Si1 N1 92.53(7)
N2 Si1 C8 103.11(8)
N1 Si1 C8 107.35(9)
N2 Si1 Co1 110.44(5)
N1 Si1 Co1 113.18(5)
C8 Si1 Co1 124.97(6)
N2 Si1 P3 67.62(5)
N1 Si1 P3 139.45(6)
C8 Si1 P3 111.37(7)
Co1 Si1 P3 50.610(14)
N4 Si2 N3 91.75(7)
N4 Si2 C46 104.64(8)
N3 Si2 C46 101.86(8)
N4 Si2 Co2 110.63(5)
N3 Si2 Co2 112.17(5)
C46 Si2 Co2 129.18(7)
C35 P1 C33 98.84(12)
C35 P1 C34 100.34(10)
C33 P1 C34 95.92(10)
C35 P1 Co1 115.92(8)
C33 P1 Co1 120.82(7)
C34 P1 Co1 120.57(8)
C37 P2 C38 96.49(11)
C37 P2 C36 98.89(11)
C38 P2 C36 95.06(10)
C37 P2 Co1 121.78(7)
C38 P2 Co1 120.57(8)
C36 P2 Co1 118.40(7)
C9 P3 C15 97.34(8)
C9 P3 C7 100.87(8)
C15 P3 C7 98.58(8)
C9 P3 Co1 115.20(6)
C15 P3 Co1 128.93(6)
C7 P3 Co1 111.51(6)
C9 P3 Si1 93.02(6)
C15 P3 Si1 166.00(6)
C7 P3 Si1 70.10(6)
Co1 P3 Si1 52.812(15)
C21 P4 C27 100.35(9)
C21 P4 C39 98.55(8)
C27 P4 C39 101.47(9)
C21 P4 Co1 122.57(6)
C27 P4 Co1 118.67(6)
C39 P4 Co1 111.61(6)
C75 P5 C73 97.55(10)
C75 P5 C74 98.62(10)
C73 P5 C74 100.35(9)
C75 P5 Co2 119.29(7)
C73 P5 Co2 117.65(7)
C74 P5 Co2 119.19(7)
C77 P6 C78 97.76(9)
C77 P6 C76 96.98(10)
C78 P6 C76 95.54(10)
C77 P6 Co2 117.66(7)
C78 P6 Co2 123.26(7)
C76 P6 Co2 120.01(7)
C54 P8 C48 99.07(8)
C54 P8 C47 101.28(9)
C48 P8 C47 95.61(8)
C54 P8 Co2 112.75(6)
C48 P8 Co2 130.43(6)
C47 P8 Co2 113.12(6)
C60 P7 C66 101.16(8)
C60 P7 C72 100.24(8)
C66 P7 C72 95.36(9)
C60 P7 Co2 121.47(6)
C66 P7 Co2 119.99(6)
C72 P7 Co2 113.97(6)
C6 N1 C39 115.51(15)
C6 N1 Si1 108.27(12)
C39 N1 Si1 113.41(11)
C1 N2 C7 118.68(14)
C1 N2 Si1 109.84(12)
C7 N2 Si1 116.14(11)
C45 N3 C72 121.17(15)
C45 N3 Si2 110.09(11)
C72 N3 Si2 113.52(12)
C40 N4 C47 116.64(14)
C40 N4 Si2 109.46(11)
C47 N4 Si2 116.66(12)
C2 C1 N2 125.76(17)
C2 C1 C6 119.89(16)
N2 C1 C6 114.23(15)
C1 C2 C3 119.58(18)
C1 C2 H2A 120.2
C3 C2 H2A 120.2
C4 C3 C2 120.57(18)
C4 C3 H3A 119.7
C2 C3 H3A 119.7
C3 C4 C5 120.58(18)
C3 C4 H4A 119.7
C5 C4 H4A 119.7
C6 C5 C4 119.50(18)
C6 C5 H5A 120.2
C4 C5 H5A 120.2
C5 C6 C1 119.83(16)
C5 C6 N1 125.12(17)
C1 C6 N1 114.98(15)
N2 C7 P3 105.09(11)
N2 C7 H7A 110.7
P3 C7 H7A 110.7
N2 C7 H7B 110.7
P3 C7 H7B 110.7
H7A C7 H7B 108.8
Si1 C8 H8A 109.5
Si1 C8 H8B 109.5
H8A C8 H8B 109.5
Si1 C8 H8C 109.5
H8A C8 H8C 109.5
H8B C8 H8C 109.5
C10 C9 C14 117.89(17)
C10 C9 P3 118.30(13)
C14 C9 P3 123.79(14)
C11 C10 C9 121.45(18)
C11 C10 H10A 119.3
C9 C10 H10A 119.3
C10 C11 C12 119.91(18)
C10 C11 H11A 120.0
C12 C11 H11A 120.0
C13 C12 C11 119.73(19)
C13 C12 H12A 120.1
C11 C12 H12A 120.1
C12 C13 C14 120.26(19)
C12 C13 H13A 119.9
C14 C13 H13A 119.9
C13 C14 C9 120.72(18)
C13 C14 H14A 119.6
C9 C14 H14A 119.6
C16 C15 C20 117.77(16)
C16 C15 P3 121.44(13)
C20 C15 P3 120.79(13)
C17 C16 C15 120.92(17)
C17 C16 H16A 119.5
C15 C16 H16A 119.5
C18 C17 C16 120.31(17)
C18 C17 H17A 119.8
C16 C17 H17A 119.8
C19 C18 C17 119.50(18)
C19 C18 H18A 120.2
C17 C18 H18A 120.2
C18 C19 C20 120.34(18)
C18 C19 H19A 119.8
C20 C19 H19A 119.8
C19 C20 C15 121.15(16)
C19 C20 H20A 119.4
C15 C20 H20A 119.4
C22 C21 C26 117.60(17)
C22 C21 P4 123.30(15)
C26 C21 P4 119.00(15)
C21 C22 C23 121.23(19)
C21 C22 H22A 119.4
C23 C22 H22A 119.4
C24 C23 C22 120.0(2)
C24 C23 H23A 120.0
C22 C23 H23A 120.0
C23 C24 C25 119.71(19)
C23 C24 H24A 120.1
C25 C24 H24A 120.1
C24 C25 C26 120.26(19)
C24 C25 H25A 119.9
C26 C25 H25A 119.9
C25 C26 C21 121.18(19)
C25 C26 H26A 119.4
C21 C26 H26A 119.4
C28 C27 C32 118.14(18)
C28 C27 P4 117.97(14)
C32 C27 P4 123.87(16)
C27 C28 C29 121.34(19)
C27 C28 H28A 119.3
C29 C28 H28A 119.3
C30 C29 C28 120.0(2)
C30 C29 H29A 120.0
C28 C29 H29A 120.0
C29 C30 C31 119.5(2)
C29 C30 H30A 120.2
C31 C30 H30A 120.2
C30 C31 C32 120.4(2)
C30 C31 H31A 119.8
C32 C31 H31A 119.8
C27 C32 C31 120.5(2)
C27 C32 H32A 119.7
C31 C32 H32A 119.7
P1 C33 H33A 109.5
P1 C33 H33B 109.5
H33A C33 H33B 109.5
P1 C33 H33C 109.5
H33A C33 H33C 109.5
H33B C33 H33C 109.5
P1 C34 H34A 109.5
P1 C34 H34B 109.5
H34A C34 H34B 109.5
P1 C34 H34C 109.5
H34A C34 H34C 109.5
H34B C34 H34C 109.5
P1 C35 H35A 109.5
P1 C35 H35B 109.5
H35A C35 H35B 109.5
P1 C35 H35C 109.5
H35A C35 H35C 109.5
H35B C35 H35C 109.5
P2 C36 H36A 109.5
P2 C36 H36B 109.5
H36A C36 H36B 109.5
P2 C36 H36C 109.5
H36A C36 H36C 109.5
H36B C36 H36C 109.5
P2 C37 H37A 109.5
P2 C37 H37B 109.5
H37A C37 H37B 109.5
P2 C37 H37C 109.5
H37A C37 H37C 109.5
H37B C37 H37C 109.5
P2 C38 H38A 109.5
P2 C38 H38B 109.5
H38A C38 H38B 109.5
P2 C38 H38C 109.5
H38A C38 H38C 109.5
H38B C38 H38C 109.5
N1 C39 P4 107.89(12)
N1 C39 H39A 110.1
P4 C39 H39A 110.1
N1 C39 H39B 110.1
P4 C39 H39B 110.1
H39A C39 H39B 108.4
C41 C40 N4 124.96(17)
C41 C40 C45 120.06(18)
N4 C40 C45 114.93(15)
C40 C41 C42 120.08(19)
C40 C41 H41A 120.0
C42 C41 H41A 120.0
C43 C42 C41 119.82(19)
C43 C42 H42A 120.1
C41 C42 H42A 120.1
C42 C43 C44 120.8(2)
C42 C43 H43A 119.6
C44 C43 H43A 119.6
C45 C44 C43 119.86(19)
C45 C44 H44A 120.1
C43 C44 H44A 120.1
C44 C45 N3 127.30(17)
C44 C45 C40 119.27(17)
N3 C45 C40 113.43(16)
Si2 C46 H46A 109.5
Si2 C46 H46B 109.5
H46A C46 H46B 109.5
Si2 C46 H46C 109.5
H46A C46 H46C 109.5
H46B C46 H46C 109.5
N4 C47 P8 107.51(11)
N4 C47 H47A 110.2
P8 C47 H47A 110.2
N4 C47 H47B 110.2
P8 C47 H47B 110.2
H47A C47 H47B 108.5
C53 C48 C49 117.24(17)
C53 C48 P8 118.43(14)
C49 C48 P8 124.23(15)
C50 C49 C48 120.7(2)
C50 C49 H49A 119.7
C48 C49 H49A 119.7
C51 C50 C49 121.1(2)
C51 C50 H50A 119.5
C49 C50 H50A 119.5
C50 C51 C52 119.01(19)
C50 C51 H51A 120.5
C52 C51 H51A 120.5
C53 C52 C51 120.3(2)
C53 C52 H52A 119.9
C51 C52 H52A 119.9
C52 C53 C48 121.7(2)
C52 C53 H53A 119.1
C48 C53 H53A 119.1
C59 C54 C55 118.20(19)
C59 C54 P8 119.37(16)
C55 C54 P8 122.20(16)
C56 C55 C54 120.4(2)
C56 C55 H55A 119.8
C54 C55 H55A 119.8
C57 C56 C55 120.7(3)
C57 C56 H56A 119.7
C55 C56 H56A 119.7
C56 C57 C58 120.1(2)
C56 C57 H57A 120.0
C58 C57 H57A 120.0
C57 C58 C59 119.8(2)
C57 C58 H58A 120.1
C59 C58 H58A 120.1
C58 C59 C54 120.8(2)
C58 C59 H59A 119.6
C54 C59 H59A 119.6
C61 C60 C65 118.00(17)
C61 C60 P7 123.66(14)
C65 C60 P7 118.27(14)
C62 C61 C60 120.74(19)
C62 C61 H61A 119.6
C60 C61 H61A 119.6
C63 C62 C61 120.27(19)
C63 C62 H62A 119.9
C61 C62 H62A 119.9
C62 C63 C64 120.04(18)
C62 C63 H63A 120.0
C64 C63 H63A 120.0
C63 C64 C65 119.67(19)
C63 C64 H64A 120.2
C65 C64 H64A 120.2
C64 C65 C60 121.27(19)
C64 C65 H65A 119.4
C60 C65 H65A 119.4
C67 C66 C71 117.81(18)
C67 C66 P7 118.37(15)
C71 C66 P7 123.48(15)
C66 C67 C68 121.3(2)
C66 C67 H67A 119.3
C68 C67 H67A 119.3
C69 C68 C67 120.0(2)
C69 C68 H68A 120.0
C67 C68 H68A 120.0
C68 C69 C70 119.7(2)
C68 C69 H69A 120.1
C70 C69 H69A 120.1
C69 C70 C71 120.2(2)
C69 C70 H70A 119.9
C71 C70 H70A 119.9
C70 C71 C66 120.9(2)
C70 C71 H71A 119.5
C66 C71 H71A 119.5
N3 C72 P7 105.11(11)
N3 C72 H72A 110.7
P7 C72 H72A 110.7
N3 C72 H72B 110.7
P7 C72 H72B 110.7
H72A C72 H72B 108.8
P5 C73 H73A 109.5
P5 C73 H73B 109.5
H73A C73 H73B 109.5
P5 C73 H73C 109.5
H73A C73 H73C 109.5
H73B C73 H73C 109.5
P5 C74 H74A 109.5
P5 C74 H74B 109.5
H74A C74 H74B 109.5
P5 C74 H74C 109.5
H74A C74 H74C 109.5
H74B C74 H74C 109.5
P5 C75 H75A 109.5
P5 C75 H75B 109.5
H75A C75 H75B 109.5
P5 C75 H75C 109.5
H75A C75 H75C 109.5
H75B C75 H75C 109.5
P6 C76 H76A 109.5
P6 C76 H76B 109.5
H76A C76 H76B 109.5
P6 C76 H76C 109.5
H76A C76 H76C 109.5
H76B C76 H76C 109.5
P6 C77 H77A 109.5
P6 C77 H77B 109.5
H77A C77 H77B 109.5
P6 C77 H77C 109.5
H77A C77 H77C 109.5
H77B C77 H77C 109.5
P6 C78 H78A 109.5
P6 C78 H78B 109.5
H78A C78 H78B 109.5
P6 C78 H78C 109.5
H78A C78 H78C 109.5
H78B C78 H78C 109.5

loop_
_geom_bond_atom_site_label_1
_geom_bond_atom_site_label_2
_geom_bond_distance
Co1 P4 2.1820(5)
Co1 P3 2.1885(5)
Co1 P2 2.1964(5)
Co1 P1 2.2148(5)
Co1 Si1 2.2559(5)
Co2 P8 2.1817(5)
Co2 P7 2.1958(5)
Co2 P5 2.2180(5)
Co2 P6 2.2232(5)
Co2 Si2 2.2748(5)
Si1 N2 1.7877(15)
Si1 N1 1.7989(16)
Si1 C8 1.8916(19)
Si1 P3 2.7544(7)
Si2 N4 1.7889(15)
Si2 N3 1.7995(16)
Si2 C46 1.8845(18)
P1 C35 1.835(2)
P1 C33 1.843(2)
P1 C34 1.844(2)
P2 C37 1.847(2)
P2 C38 1.851(2)
P2 C36 1.859(2)
P3 C9 1.8557(18)
P3 C15 1.8652(18)
P3 C7 1.8743(16)
P4 C21 1.8540(18)
P4 C27 1.8567(19)
P4 C39 1.8861(19)
P5 C75 1.840(2)
P5 C73 1.841(2)
P5 C74 1.8528(19)
P6 C77 1.8423(19)
P6 C78 1.847(2)
P6 C76 1.850(2)
P8 C54 1.8483(19)
P8 C48 1.8761(18)
P8 C47 1.8817(19)
P7 C60 1.8499(18)
P7 C66 1.8596(19)
P7 C72 1.8909(19)
N1 C6 1.423(2)
N1 C39 1.466(2)
N2 C1 1.403(2)
N2 C7 1.451(2)
N3 C45 1.408(2)
N3 C72 1.451(2)
N4 C40 1.412(2)
N4 C47 1.456(2)
C1 C2 1.390(2)
C1 C6 1.414(3)
C2 C3 1.395(3)
C2 H2A 0.9500
C3 C4 1.381(3)
C3 H3A 0.9500
C4 C5 1.395(3)
C4 H4A 0.9500
C5 C6 1.392(3)
C5 H5A 0.9500
C7 H7A 0.9900
C7 H7B 0.9900
C8 H8A 0.9800
C8 H8B 0.9800
C8 H8C 0.9800
C9 C10 1.396(2)
C9 C14 1.398(2)
C10 C11 1.383(3)
C10 H10A 0.9500
C11 C12 1.388(3)
C11 H11A 0.9500
C12 C13 1.382(3)
C12 H12A 0.9500
C13 C14 1.393(3)
C13 H13A 0.9500
C14 H14A 0.9500
C15 C16 1.401(2)
C15 C20 1.401(2)
C16 C17 1.390(3)
C16 H16A 0.9500
C17 C18 1.389(3)
C17 H17A 0.9500
C18 C19 1.384(3)
C18 H18A 0.9500
C19 C20 1.387(3)
C19 H19A 0.9500
C20 H20A 0.9500
C21 C22 1.393(3)
C21 C26 1.397(3)
C22 C23 1.394(3)
C22 H22A 0.9500
C23 C24 1.379(3)
C23 H23A 0.9500
C24 C25 1.381(3)
C24 H24A 0.9500
C25 C26 1.388(3)
C25 H25A 0.9500
C26 H26A 0.9500
C27 C28 1.385(3)
C27 C32 1.392(3)
C28 C29 1.393(3)
C28 H28A 0.9500
C29 C30 1.372(3)
C29 H29A 0.9500
C30 C31 1.385(4)
C30 H30A 0.9500
C31 C32 1.392(3)
C31 H31A 0.9500
C32 H32A 0.9500
C33 H33A 0.9800
C33 H33B 0.9800
C33 H33C 0.9800
C34 H34A 0.9800
C34 H34B 0.9800
C34 H34C 0.9800
C35 H35A 0.9800
C35 H35B 0.9800
C35 H35C 0.9800
C36 H36A 0.9800
C36 H36B 0.9800
C36 H36C 0.9800
C37 H37A 0.9800
C37 H37B 0.9800
C37 H37C 0.9800
C38 H38A 0.9800
C38 H38B 0.9800
C38 H38C 0.9800
C39 H39A 0.9900
C39 H39B 0.9900
C40 C41 1.389(3)
C40 C45 1.416(3)
C41 C42 1.390(3)
C41 H41A 0.9500
C42 C43 1.386(3)
C42 H42A 0.9500
C43 C44 1.394(3)
C43 H43A 0.9500
C44 C45 1.388(3)
C44 H44A 0.9500
C46 H46A 0.9800
C46 H46B 0.9800
C46 H46C 0.9800
C47 H47A 0.9900
C47 H47B 0.9900
C48 C53 1.399(3)
C48 C49 1.399(3)
C49 C50 1.399(3)
C49 H49A 0.9500
C50 C51 1.374(4)
C50 H50A 0.9500
C51 C52 1.388(4)
C51 H51A 0.9500
C52 C53 1.386(3)
C52 H52A 0.9500
C53 H53A 0.9500
C54 C59 1.393(3)
C54 C55 1.396(3)
C55 C56 1.388(3)
C55 H55A 0.9500
C56 C57 1.368(4)
C56 H56A 0.9500
C57 C58 1.381(4)
C57 H57A 0.9500
C58 C59 1.392(3)
C58 H58A 0.9500
C59 H59A 0.9500
C60 C61 1.398(3)
C60 C65 1.399(3)
C61 C62 1.392(3)
C61 H61A 0.9500
C62 C63 1.384(3)
C62 H62A 0.9500
C63 C64 1.385(3)
C63 H63A 0.9500
C64 C65 1.392(3)
C64 H64A 0.9500
C65 H65A 0.9500
C66 C67 1.382(3)
C66 C71 1.399(3)
C67 C68 1.391(3)
C67 H67A 0.9500
C68 C69 1.377(4)
C68 H68A 0.9500
C69 C70 1.377(4)
C69 H69A 0.9500
C70 C71 1.387(3)
C70 H70A 0.9500
C71 H71A 0.9500
C72 H72A 0.9900
C72 H72B 0.9900
C73 H73A 0.9800
C73 H73B 0.9800
C73 H73C 0.9800
C74 H74A 0.9800
C74 H74B 0.9800
C74 H74C 0.9800
C75 H75A 0.9800
C75 H75B 0.9800
C75 H75C 0.9800
C76 H76A 0.9800
C76 H76B 0.9800
C76 H76C 0.9800
C77 H77A 0.9800
C77 H77B 0.9800
C77 H77C 0.9800
C78 H78A 0.9800
C78 H78B 0.9800
C78 H78C 0.9800
